data_4325482
loop_
_publ_author_name
'Michael G. Fraser'
'Charlotte A. Clark'
'Raphael Horvath'
'Samuel J. Lind'
'Allan G. Blackman'
'Xue-Zhong Sun'
'Michael W. George'
'Keith C. Gordon'

_publ_section_title
;
 Complete Family of Mono-, Bi-, and Trinuclear ReI(CO)3Cl Complexes of the
 Bridging Polypyridyl Ligand
 2,3,8,9,14,15-Hexamethyl-5,6,11,12,17,18-hexaazatrinapthalene: Syn/Anti
 Isomer Separation, Characterization, and Photophysics
;
_journal_name_full 'Inorganic Chemistry'
_journal_page_first 6093
_journal_page_last 6106
_journal_paper_doi 10.1021/ic200136t
_journal_volume 50
_journal_year 2011
_chemical_formula_sum 'C38 H26 Cl8 N6 O6 Re2'
_chemical_formula_weight 1318.65
_chemical_name_systematic
;
 ?
;
_space_group_IT_number 14
_symmetry_cell_setting monoclinic
_symmetry_space_group_name_Hall '-P 2yn'
_symmetry_space_group_name_H-M 'P 1 21/n 1'
_atom_sites_solution_hydrogens geom
_atom_sites_solution_primary direct
_atom_sites_solution_secondary difmap
_audit_creation_method SHELXL-97
_cell_angle_alpha 90.00
_cell_angle_beta 108.732(17)
_cell_angle_gamma 90.00
_cell_formula_units_Z 4
_cell_length_a 14.274(6)
_cell_length_b 17.815(6)
_cell_length_c 18.039(7)
_cell_measurement_reflns_used 5753
_cell_measurement_temperature 89(2)
_cell_measurement_theta_max 26.41
_cell_measurement_theta_min 2.48
_cell_volume 4344(3)
_computing_cell_refinement 'ApexII and SAINT (Bruker, 2001)'
_computing_data_collection 'ApexII (Bruker, 2004)'
_computing_data_reduction SAINT
_computing_molecular_graphics 'WinGX (Farrugia, 1999)'
_computing_publication_material WinGx
_computing_structure_refinement 'SHELXL-97 (Sheldrick, 1997)'
_computing_structure_solution 'SIR97 (Altomare et al., 1997)'
_diffrn_ambient_temperature 89(2)
_diffrn_measured_fraction_theta_full 0.998
_diffrn_measured_fraction_theta_max 0.998
_diffrn_measurement_device_type 'Bruker Kappa ApexII area detector'
_diffrn_measurement_method 'phi and omega scans'
_diffrn_radiation_monochromator graphite
_diffrn_radiation_source 'fine-focus sealed tube'
_diffrn_radiation_type MoK\a
_diffrn_radiation_wavelength 0.71073
_diffrn_reflns_av_R_equivalents 0.0427
_diffrn_reflns_av_sigmaI/netI 0.0293
_diffrn_reflns_limit_h_max 17
_diffrn_reflns_limit_h_min -17
_diffrn_reflns_limit_k_max 21
_diffrn_reflns_limit_k_min -21
_diffrn_reflns_limit_l_max 21
_diffrn_reflns_limit_l_min -21
_diffrn_reflns_number 50489
_diffrn_reflns_theta_full 25.00
_diffrn_reflns_theta_max 25.50
_diffrn_reflns_theta_min 1.89
_exptl_absorpt_coefficient_mu 6.113
_exptl_absorpt_correction_T_max 1.000000
_exptl_absorpt_correction_T_min 0.635424
_exptl_absorpt_correction_type multi-scan
_exptl_absorpt_process_details SADABS
_exptl_crystal_colour Green
_exptl_crystal_density_diffrn 2.016
_exptl_crystal_description Block
_exptl_crystal_F_000 2520
_exptl_crystal_size_max 0.25
_exptl_crystal_size_mid 0.25
_exptl_crystal_size_min 0.2
_refine_diff_density_max 0.526
_refine_diff_density_min -0.756
_refine_diff_density_rms 0.115
_refine_ls_extinction_method none
_refine_ls_goodness_of_fit_ref 0.933
_refine_ls_hydrogen_treatment mixed
_refine_ls_matrix_type full
_refine_ls_number_parameters 555
_refine_ls_number_reflns 8074
_refine_ls_number_restraints 0
_refine_ls_restrained_S_all 0.933
_refine_ls_R_factor_all 0.0271
_refine_ls_R_factor_gt 0.0227
_refine_ls_shift/su_max 0.005
_refine_ls_shift/su_mean 0.000
_refine_ls_structure_factor_coef Fsqd
_refine_ls_weighting_details 'calc w=1/[\s^2^(Fo^2^)+(0.0209P)^2^+17.3795P] where P=(Fo^2^+2Fc^2^)/3'
_refine_ls_weighting_scheme calc
_refine_ls_wR_factor_gt 0.0505
_refine_ls_wR_factor_ref 0.0530
_reflns_number_gt 7358
_reflns_number_total 8074
_reflns_threshold_expression >2sigma(I)
_cod_data_source_file ic200136t_si_002_1.cif
_cod_data_source_block shelxl
_cod_database_code 4325482

loop_
_symmetry_equiv_pos_as_xyz
'x, y, z'
'-x+1/2, y+1/2, -z+1/2'
'-x, -y, -z'
'x-1/2, -y-1/2, z-1/2'

loop_
_atom_site_label
_atom_site_type_symbol
_atom_site_fract_x
_atom_site_fract_y
_atom_site_fract_z
_atom_site_U_iso_or_equiv
_atom_site_adp_type
_atom_site_occupancy
_atom_site_symmetry_multiplicity
_atom_site_calc_flag
_atom_site_refinement_flags
Re1 Re 1.032757(11) -0.050973(8) 0.676409(8) 0.01050(5) Uani 1 1 d .
Re2 Re 0.662974(11) -0.209507(8) 0.805712(8) 0.01112(5) Uani 1 1 d .
Cl2 Cl 0.83058(7) -0.25454(5) 0.88014(5) 0.0150(2) Uani 1 1 d .
Cl1 Cl 1.11355(7) -0.13337(5) 0.78888(5) 0.01495(19) Uani 1 1 d .
Cl5 Cl 0.66294(9) 0.11489(8) 0.84294(7) 0.0377(3) Uani 1 1 d .
Cl6 Cl 0.50677(8) 0.21215(6) 0.74967(7) 0.0292(3) Uani 1 1 d .
Cl20 Cl 0.67396(11) 0.02064(7) 0.62513(7) 0.0408(3) Uani 1 1 d .
Cl8 Cl 0.49284(12) 0.05150(8) 0.72524(9) 0.0497(4) Uani 1 1 d .
Cl77 Cl 0.52460(9) 0.10051(7) 0.50282(8) 0.0412(3) Uani 1 1 d .
Cl66 Cl 0.67880(10) 0.01927(8) 0.46640(8) 0.0408(3) Uani 1 1 d .
N1 n 1.0107(2) 0.01816(17) 0.77045(17) 0.0103(6) Uani 1 1 d .
N6 n 0.9899(2) 0.06857(17) 0.91255(18) 0.0106(7) Uani 1 1 d .
N4 n 0.7191(2) -0.10571(18) 0.87147(17) 0.0108(7) Uani 1 1 d .
C33 C 1.0460(3) -0.1305(2) 0.6086(2) 0.0136(8) Uani 1 1 d .
O2 O 1.2292(2) 0.00953(19) 0.66529(17) 0.0281(7) Uani 1 1 d .
O4 O 0.4584(2) -0.15128(18) 0.70728(18) 0.0284(7) Uani 1 1 d .
N2 n 0.8946(2) -0.09123(17) 0.68823(17) 0.0100(6) Uani 1 1 d .
C21 C 1.1710(3) 0.2029(2) 0.8904(2) 0.0132(8) Uani 1 1 d .
O3 O 1.0519(2) -0.18088(16) 0.57053(17) 0.0206(6) Uani 1 1 d .
C24 C 1.0625(3) 0.0793(2) 0.8083(2) 0.0122(8) Uani 1 1 d .
C20 C 1.1105(3) 0.1635(2) 0.9213(2) 0.0120(8) Uani 1 1 d .
H21 H 1.1069 0.1773 0.9700 0.014 Uiso 1 1 calc R
N3 n 0.7437(2) -0.15280(17) 0.73851(17) 0.0097(6) Uani 1 1 d .
O6 O 0.5531(2) -0.28896(17) 0.90405(17) 0.0259(7) Uani 1 1 d .
O1 O 0.9290(2) 0.04857(17) 0.53484(17) 0.0255(7) Uani 1 1 d .
C36 C 0.5970(3) -0.2586(2) 0.8702(2) 0.0173(9) Uani 1 1 d .
N5 n 0.8408(2) 0.00967(17) 0.96084(17) 0.0107(7) Uani 1 1 d .
C13 C 0.6076(3) -0.0762(2) 1.0258(2) 0.0146(8) Uani 1 1 d .
C35 C 0.6492(3) -0.3051(2) 0.7542(2) 0.0171(9) Uani 1 1 d .
C16 C 0.7638(3) -0.0187(2) 0.9801(2) 0.0122(8) Uani 1 1 d .
O5 O 0.6504(2) -0.36445(16) 0.72991(17) 0.0241(7) Uani 1 1 d .
C23 C 1.1238(3) 0.1214(2) 0.7765(2) 0.0151(8) Uani 1 1 d .
H32 H 1.1287 0.1078 0.7281 0.018 Uiso 1 1 calc R
C34 C 0.5350(3) -0.1728(2) 0.7438(2) 0.0193(9) Uani 1 1 d .
C31 C 0.9671(3) 0.0118(2) 0.5887(2) 0.0157(9) Uani 1 1 d .
C8 C 0.7476(3) -0.1688(2) 0.6649(2) 0.0106(8) Uani 1 1 d .
C2 C 0.8829(3) -0.0711(2) 0.7561(2) 0.0099(8) Uani 1 1 d .
C14 C 0.6697(3) -0.0175(2) 1.0703(2) 0.0143(8) Uani 1 1 d .
C17 C 0.8558(3) -0.0184(2) 0.8980(2) 0.0100(8) Uani 1 1 d .
C1 C 0.9460(3) -0.0128(2) 0.8016(2) 0.0107(8) Uani 1 1 d .
C12 C 0.6225(3) -0.1033(2) 0.9597(2) 0.0147(8) Uani 1 1 d .
H40 H 0.5802 -0.1397 0.9300 0.018 Uiso 1 1 calc R
C18 C 0.9350(3) 0.0133(2) 0.8720(2) 0.0102(8) Uani 1 1 d .
C32 C 1.1568(3) -0.0137(2) 0.6711(2) 0.0185(9) Uani 1 1 d .
C3 C 0.8235(3) -0.1366(2) 0.6400(2) 0.0110(8) Uani 1 1 d .
C28 C 0.6515(3) 0.0133(3) 1.1420(2) 0.0203(9) Uani 1 1 d .
H47A H 0.5855 0.0328 1.1280 0.030 Uiso 1 1 calc R
H47B H 0.6980 0.0527 1.1638 0.030 Uiso 1 1 calc R
H47C H 0.6595 -0.0261 1.1799 0.030 Uiso 1 1 calc R
C4 C 0.8215(3) -0.1513(2) 0.5628(2) 0.0140(8) Uani 1 1 d .
H48 H 0.8697 -0.1297 0.5451 0.017 Uiso 1 1 calc R
C15 C 0.7455(3) 0.0096(2) 1.0472(2) 0.0138(8) Uani 1 1 d .
H49 H 0.7857 0.0475 1.0763 0.017 Uiso 1 1 calc R
C11 C 0.7012(3) -0.0768(2) 0.9358(2) 0.0115(8) Uani 1 1 d .
C10 C 0.7942(3) -0.0759(2) 0.8524(2) 0.0105(8) Uani 1 1 d .
C9 C 0.8073(3) -0.1016(2) 0.7805(2) 0.0101(8) Uani 1 1 d .
C22 C 1.1764(3) 0.1820(2) 0.8150(2) 0.0151(8) Uani 1 1 d .
C19 C 1.0533(3) 0.1023(2) 0.8816(2) 0.0112(8) Uani 1 1 d .
C63 C 0.5729(3) 0.1293(3) 0.7500(3) 0.0250(10) Uani 1 1 d .
C7 C 0.6763(3) -0.2153(2) 0.6130(2) 0.0143(8) Uani 1 1 d .
H65 H 0.6269 -0.2363 0.6297 0.017 Uiso 1 1 calc R
C27 C 0.5255(3) -0.1080(2) 1.0518(2) 0.0203(9) Uani 1 1 d .
H68A H 0.4817 -0.0683 1.0555 0.030 Uiso 1 1 calc R
H68B H 0.5530 -0.1314 1.1021 0.030 Uiso 1 1 calc R
H68C H 0.4893 -0.1446 1.0145 0.030 Uiso 1 1 calc R
C5 C 0.7511(3) -0.1963(2) 0.5128(2) 0.0148(8) Uani 1 1 d .
C30 C 1.2399(3) 0.2268(2) 0.7792(2) 0.0222(10) Uani 1 1 d .
H74A H 1.3074 0.2251 0.8129 0.033 Uiso 1 1 calc R
H74B H 1.2175 0.2779 0.7728 0.033 Uiso 1 1 calc R
H74C H 1.2355 0.2060 0.7291 0.033 Uiso 1 1 calc R
C26 C 0.6007(3) -0.2817(2) 0.4857(2) 0.0208(9) Uani 1 1 d .
H79A H 0.6332 -0.3213 0.4673 0.031 Uiso 1 1 calc R
H79B H 0.5597 -0.2536 0.4419 0.031 Uiso 1 1 calc R
H79C H 0.5605 -0.3030 0.5140 0.031 Uiso 1 1 calc R
C6 C 0.6773(3) -0.2304(2) 0.5392(2) 0.0135(8) Uani 1 1 d .
C29 C 1.2306(3) 0.2679(2) 0.9337(2) 0.0181(9) Uani 1 1 d .
H81A H 1.2124 0.3125 0.9026 0.027 Uiso 1 1 calc R
H81B H 1.2997 0.2579 0.9440 0.027 Uiso 1 1 calc R
H81C H 1.2178 0.2748 0.9824 0.027 Uiso 1 1 calc R
C25 C 0.7513(4) -0.2085(3) 0.4307(2) 0.0287(11) Uani 1 1 d .
H84A H 0.7544 -0.2613 0.4213 0.043 Uiso 1 1 calc R
H84B H 0.8077 -0.1840 0.4236 0.043 Uiso 1 1 calc R
H84C H 0.6918 -0.1881 0.3946 0.043 Uiso 1 1 calc R
C99 C 0.6484(4) 0.0721(3) 0.5374(3) 0.0293(11) Uani 1 1 d .
H99 H 0.606(3) 0.132(2) 0.716(2) 0.012(10) Uiso 1 1 d .
H88 H 0.695(4) 0.118(3) 0.545(3) 0.041(15) Uiso 1 1 d .

loop_
_atom_site_aniso_label
_atom_site_aniso_U_11
_atom_site_aniso_U_22
_atom_site_aniso_U_33
_atom_site_aniso_U_23
_atom_site_aniso_U_13
_atom_site_aniso_U_12
Re1 0.01143(8) 0.01308(8) 0.00835(8) -0.00136(6) 0.00510(6) -0.00115(6)
Re2 0.01226(8) 0.01290(8) 0.00870(8) -0.00129(6) 0.00405(6) -0.00384(6)
Cl2 0.0157(5) 0.0157(5) 0.0134(4) 0.0000(4) 0.0045(4) 0.0000(4)
Cl1 0.0160(5) 0.0155(5) 0.0126(4) 0.0008(4) 0.0035(4) 0.0010(4)
Cl5 0.0257(6) 0.0470(8) 0.0391(7) 0.0176(6) 0.0084(5) 0.0106(5)
Cl6 0.0272(6) 0.0319(6) 0.0292(6) 0.0049(5) 0.0102(5) 0.0113(5)
Cl20 0.0563(9) 0.0341(7) 0.0312(7) 0.0036(6) 0.0132(6) 0.0154(6)
Cl8 0.0608(9) 0.0410(8) 0.0587(9) -0.0199(7) 0.0351(8) -0.0269(7)
Cl77 0.0291(7) 0.0295(6) 0.0560(8) -0.0068(6) 0.0012(6) 0.0061(5)
Cl66 0.0492(8) 0.0411(7) 0.0374(7) -0.0075(6) 0.0216(6) 0.0028(6)
N1 0.0118(16) 0.0111(16) 0.0072(15) 0.0015(13) 0.0018(12) 0.0001(13)
N6 0.0096(16) 0.0125(16) 0.0100(15) 0.0018(13) 0.0036(13) 0.0014(13)
N4 0.0087(15) 0.0146(17) 0.0091(15) -0.0009(13) 0.0026(12) -0.0002(13)
C33 0.0106(19) 0.021(2) 0.0106(19) 0.0019(17) 0.0049(15) -0.0008(16)
O2 0.0216(17) 0.043(2) 0.0237(17) -0.0075(15) 0.0132(14) -0.0126(15)
O4 0.0190(17) 0.0307(18) 0.0287(17) 0.0042(15) -0.0020(14) 0.0019(14)
N2 0.0127(16) 0.0094(16) 0.0077(15) 0.0011(13) 0.0029(13) 0.0020(13)
C21 0.0110(19) 0.016(2) 0.0108(19) 0.0032(16) 0.0016(15) 0.0008(16)
O3 0.0207(16) 0.0222(16) 0.0217(16) -0.0078(14) 0.0107(13) 0.0021(13)
C24 0.0113(19) 0.0099(19) 0.0155(19) 0.0007(16) 0.0042(15) 0.0012(15)
C20 0.0135(19) 0.015(2) 0.0075(18) -0.0031(16) 0.0036(15) -0.0024(16)
N3 0.0107(16) 0.0101(16) 0.0071(15) 0.0009(13) 0.0010(12) 0.0002(13)
O6 0.0316(18) 0.0295(18) 0.0222(16) -0.0014(14) 0.0165(14) -0.0146(14)
O1 0.0347(19) 0.0251(17) 0.0175(16) 0.0069(14) 0.0096(14) 0.0052(14)
C36 0.019(2) 0.016(2) 0.016(2) -0.0042(17) 0.0045(17) -0.0037(17)
N5 0.0102(16) 0.0130(16) 0.0088(15) 0.0045(13) 0.0028(13) 0.0027(13)
C13 0.0112(19) 0.019(2) 0.014(2) 0.0046(17) 0.0046(16) 0.0024(16)
C35 0.015(2) 0.025(2) 0.0101(19) 0.0027(18) 0.0031(16) -0.0090(17)
C16 0.0091(19) 0.013(2) 0.0134(19) 0.0056(16) 0.0027(15) 0.0036(15)
O5 0.0315(18) 0.0170(16) 0.0248(16) -0.0102(14) 0.0103(14) -0.0089(13)
C23 0.016(2) 0.019(2) 0.0107(19) -0.0010(17) 0.0061(16) -0.0014(17)
C34 0.021(2) 0.025(2) 0.015(2) -0.0047(18) 0.0088(18) -0.0077(19)
C31 0.016(2) 0.017(2) 0.016(2) -0.0061(18) 0.0079(17) -0.0034(17)
C8 0.0116(19) 0.0113(19) 0.0086(18) 0.0018(15) 0.0029(15) 0.0038(15)
C2 0.0121(19) 0.0080(18) 0.0091(18) -0.0005(15) 0.0026(15) 0.0022(15)
C14 0.013(2) 0.019(2) 0.0107(19) -0.0007(17) 0.0037(16) 0.0032(16)
C17 0.0095(18) 0.0111(19) 0.0088(18) 0.0006(15) 0.0019(14) 0.0021(15)
C1 0.0124(19) 0.0097(19) 0.0101(18) 0.0021(15) 0.0037(15) 0.0028(15)
C12 0.017(2) 0.016(2) 0.0116(19) -0.0004(16) 0.0048(16) -0.0012(16)
C18 0.0103(19) 0.0094(19) 0.0094(18) 0.0020(15) 0.0012(15) 0.0018(15)
C32 0.020(2) 0.024(2) 0.013(2) -0.0058(18) 0.0080(17) -0.0026(18)
C3 0.0120(19) 0.0105(19) 0.0095(18) 0.0002(15) 0.0019(15) -0.0007(15)
C28 0.018(2) 0.032(3) 0.015(2) -0.0064(19) 0.0107(17) -0.0047(19)
C4 0.014(2) 0.016(2) 0.0130(19) 0.0022(17) 0.0063(16) 0.0018(16)
C15 0.016(2) 0.016(2) 0.0092(18) -0.0019(16) 0.0037(16) 0.0014(16)
C11 0.0090(18) 0.015(2) 0.0083(18) 0.0020(16) -0.0007(15) 0.0010(15)
C10 0.0105(19) 0.0115(19) 0.0107(18) 0.0037(15) 0.0052(15) 0.0024(15)
C9 0.0108(18) 0.0111(19) 0.0080(18) 0.0004(15) 0.0025(15) 0.0017(15)
C22 0.016(2) 0.017(2) 0.013(2) -0.0012(17) 0.0059(16) -0.0033(16)
C19 0.0082(18) 0.0138(19) 0.0100(18) 0.0025(16) 0.0006(14) 0.0024(15)
C63 0.028(3) 0.025(2) 0.028(3) 0.001(2) 0.019(2) -0.003(2)
C7 0.013(2) 0.015(2) 0.015(2) -0.0003(17) 0.0057(16) -0.0005(16)
C27 0.021(2) 0.026(2) 0.020(2) 0.0000(19) 0.0154(18) -0.0013(18)
C5 0.018(2) 0.019(2) 0.0087(19) -0.0029(16) 0.0063(16) 0.0021(17)
C30 0.028(2) 0.024(2) 0.018(2) -0.0064(19) 0.0138(19) -0.0139(19)
C26 0.019(2) 0.028(2) 0.015(2) -0.0089(19) 0.0055(17) -0.0074(18)
C6 0.016(2) 0.014(2) 0.0098(18) -0.0035(16) 0.0024(15) -0.0016(16)
C29 0.019(2) 0.020(2) 0.017(2) -0.0033(18) 0.0083(17) -0.0078(17)
C25 0.029(3) 0.043(3) 0.016(2) -0.011(2) 0.0097(19) -0.015(2)
C99 0.032(3) 0.029(3) 0.027(3) 0.000(2) 0.011(2) 0.000(2)

loop_
_atom_type_symbol
_atom_type_description
_atom_type_scat_dispersion_real
_atom_type_scat_dispersion_imag
_atom_type_scat_source
C C 0.0033 0.0016 'International Tables Vol C Tables 4.2.6.8 and 6.1.1.4'
H H 0.0000 0.0000 'International Tables Vol C Tables 4.2.6.8 and 6.1.1.4'
N N 0.0061 0.0033 'International Tables Vol C Tables 4.2.6.8 and 6.1.1.4'
O O 0.0106 0.0060 'International Tables Vol C Tables 4.2.6.8 and 6.1.1.4'
Cl Cl 0.1484 0.1585 'International Tables Vol C Tables 4.2.6.8 and 6.1.1.4'
Re Re -1.0185 7.2310 'International Tables Vol C Tables 4.2.6.8 and 6.1.1.4'

loop_
_geom_angle_atom_site_label_1
_geom_angle_atom_site_label_2
_geom_angle_atom_site_label_3
_geom_angle
C31 Re1 C33 91.55(16)
C31 Re1 C32 88.37(17)
C33 Re1 C32 86.68(16)
C31 Re1 N2 93.15(14)
C33 Re1 N2 95.58(14)
C32 Re1 N2 177.24(14)
C31 Re1 N1 99.01(14)
C33 Re1 N1 166.47(14)
C32 Re1 N1 101.97(14)
N2 Re1 N1 75.52(11)
C31 Re1 Cl1 178.64(12)
C33 Re1 Cl1 88.23(12)
C32 Re1 Cl1 92.95(13)
N2 Re1 Cl1 85.54(8)
N1 Re1 Cl1 81.02(9)
C35 Re2 C34 95.17(17)
C35 Re2 C36 83.99(17)
C34 Re2 C36 87.02(17)
C35 Re2 N3 97.65(14)
C34 Re2 N3 95.32(15)
C36 Re2 N3 177.00(14)
C35 Re2 N4 165.43(14)
C34 Re2 N4 98.07(15)
C36 Re2 N4 102.68(14)
N3 Re2 N4 75.15(11)
C35 Re2 Cl2 84.59(12)
C34 Re2 Cl2 177.17(12)
C36 Re2 Cl2 95.76(13)
N3 Re2 Cl2 81.92(9)
N4 Re2 Cl2 81.88(8)
C1 N1 C24 116.8(3)
C1 N1 Re1 112.4(2)
C24 N1 Re1 129.9(3)
C18 N6 C19 117.3(3)
C10 N4 C11 117.0(3)
C10 N4 Re2 112.2(2)
C11 N4 Re2 129.7(3)
O3 C33 Re1 176.1(3)
C2 N2 C3 117.1(3)
C2 N2 Re1 112.7(2)
C3 N2 Re1 130.1(2)
C20 C21 C22 119.2(4)
C20 C21 C29 120.8(3)
C22 C21 C29 120.0(3)
N1 C24 C23 121.9(3)
N1 C24 C19 119.6(3)
C23 C24 C19 118.5(3)
C21 C20 C19 122.0(3)
C21 C20 H21 119.0
C19 C20 H21 119.0
C9 N3 C8 117.2(3)
C9 N3 Re2 112.7(2)
C8 N3 Re2 129.4(2)
O6 C36 Re2 175.5(4)
C17 N5 C16 116.7(3)
C12 C13 C14 120.2(4)
C12 C13 C27 119.7(4)
C14 C13 C27 120.2(3)
O5 C35 Re2 172.4(4)
N5 C16 C15 118.4(3)
N5 C16 C11 122.7(3)
C15 C16 C11 118.9(3)
C22 C23 C24 121.8(4)
C22 C23 H32 119.1
C24 C23 H32 119.1
O4 C34 Re2 179.4(4)
O1 C31 Re1 178.1(4)
N3 C8 C7 121.1(3)
N3 C8 C3 119.5(3)
C7 C8 C3 119.4(3)
N2 C2 C9 121.3(3)
N2 C2 C1 118.4(3)
C9 C2 C1 120.2(3)
C15 C14 C13 119.6(3)
C15 C14 C28 120.4(4)
C13 C14 C28 120.0(4)
N5 C17 C10 121.9(3)
N5 C17 C18 118.9(3)
C10 C17 C18 119.1(3)
N1 C1 C18 122.2(3)
N1 C1 C2 116.3(3)
C18 C1 C2 121.3(3)
C13 C12 C11 120.9(4)
C13 C12 H40 119.6
C11 C12 H40 119.6
N6 C18 C1 121.8(3)
N6 C18 C17 119.3(3)
C1 C18 C17 118.8(3)
O2 C32 Re1 177.5(4)
N2 C3 C4 120.8(3)
N2 C3 C8 121.6(3)
C4 C3 C8 117.5(3)
C14 C28 H47A 109.5
C14 C28 H47B 109.5
H47A C28 H47B 109.5
C14 C28 H47C 109.5
H47A C28 H47C 109.5
H47B C28 H47C 109.5
C5 C4 C3 122.4(4)
C5 C4 H48 118.8
C3 C4 H48 118.8
C14 C15 C16 121.2(4)
C14 C15 H49 119.4
C16 C15 H49 119.4
N4 C11 C12 121.3(3)
N4 C11 C16 119.5(3)
C12 C11 C16 119.2(3)
N4 C10 C17 122.2(3)
N4 C10 C9 116.9(3)
C17 C10 C9 120.9(3)
N3 C9 C2 122.6(3)
N3 C9 C10 117.8(3)
C2 C9 C10 119.7(3)
C23 C22 C21 119.8(4)
C23 C22 C30 120.7(4)
C21 C22 C30 119.5(3)
N6 C19 C20 119.4(3)
N6 C19 C24 121.9(3)
C20 C19 C24 118.7(3)
Cl6 C63 Cl8 110.9(3)
Cl6 C63 Cl5 110.6(3)
Cl8 C63 Cl5 109.9(3)
Cl6 C63 H99 111(3)
Cl8 C63 H99 109(3)
Cl5 C63 H99 106(3)
C6 C7 C8 122.1(4)
C6 C7 H65 118.9
C8 C7 H65 118.9
C13 C27 H68A 109.5
C13 C27 H68B 109.5
H68A C27 H68B 109.5
C13 C27 H68C 109.5
H68A C27 H68C 109.5
H68B C27 H68C 109.5
C4 C5 C6 119.6(3)
C4 C5 C25 120.1(4)
C6 C5 C25 120.3(4)
C22 C30 H74A 109.5
C22 C30 H74B 109.5
H74A C30 H74B 109.5
C22 C30 H74C 109.5
H74A C30 H74C 109.5
H74B C30 H74C 109.5
C6 C26 H79A 109.5
C6 C26 H79B 109.5
H79A C26 H79B 109.5
C6 C26 H79C 109.5
H79A C26 H79C 109.5
H79B C26 H79C 109.5
C7 C6 C5 118.9(3)
C7 C6 C26 120.6(4)
C5 C6 C26 120.4(3)
C21 C29 H81A 109.5
C21 C29 H81B 109.5
H81A C29 H81B 109.5
C21 C29 H81C 109.5
H81A C29 H81C 109.5
H81B C29 H81C 109.5
C5 C25 H84A 109.5
C5 C25 H84B 109.5
H84A C25 H84B 109.5
C5 C25 H84C 109.5
H84A C25 H84C 109.5
H84B C25 H84C 109.5
Cl77 C99 Cl66 110.7(3)
Cl77 C99 Cl20 111.4(3)
Cl66 C99 Cl20 110.4(3)
Cl77 C99 H88 110(3)
Cl66 C99 H88 103(3)
Cl20 C99 H88 111(3)

loop_
_geom_bond_atom_site_label_1
_geom_bond_atom_site_label_2
_geom_bond_distance
Re1 C31 1.918(4)
Re1 C33 1.920(4)
Re1 C32 1.922(4)
Re1 N2 2.172(3)
Re1 N1 2.199(3)
Re1 Cl1 2.4694(11)
Re2 C35 1.920(4)
Re2 C34 1.925(4)
Re2 C36 1.925(4)
Re2 N3 2.172(3)
Re2 N4 2.204(3)
Re2 Cl2 2.4713(13)
Cl5 C63 1.773(5)
Cl6 C63 1.751(5)
Cl20 C99 1.763(5)
Cl8 C63 1.760(5)
Cl77 C99 1.749(5)
Cl66 C99 1.752(5)
N1 C1 1.344(5)
N1 C24 1.368(5)
N6 C18 1.323(5)
N6 C19 1.348(5)
N4 C10 1.337(5)
N4 C11 1.367(5)
C33 O3 1.150(5)
O2 C32 1.149(5)
O4 C34 1.145(5)
N2 C2 1.336(5)
N2 C3 1.369(5)
C21 C20 1.363(5)
C21 C22 1.436(5)
C21 C29 1.499(5)
C24 C23 1.406(5)
C24 C19 1.431(5)
C20 C19 1.412(5)
C20 H21 0.9300
N3 C9 1.337(5)
N3 C8 1.377(5)
O6 C36 1.143(5)
O1 C31 1.153(5)
N5 C17 1.318(5)
N5 C16 1.353(5)
C13 C12 1.366(5)
C13 C14 1.438(6)
C13 C27 1.506(5)
C35 O5 1.147(5)
C16 C15 1.412(5)
C16 C11 1.432(5)
C23 C22 1.369(6)
C23 H32 0.9300
C8 C7 1.409(5)
C8 C3 1.419(5)
C2 C9 1.401(5)
C2 C1 1.446(5)
C14 C15 1.366(5)
C14 C28 1.501(5)
C17 C10 1.427(5)
C17 C18 1.469(5)
C1 C18 1.407(5)
C12 C11 1.407(5)
C12 H40 0.9300
C3 C4 1.409(5)
C28 H47A 0.9600
C28 H47B 0.9600
C28 H47C 0.9600
C4 C5 1.372(6)
C4 H48 0.9300
C15 H49 0.9300
C10 C9 1.442(5)
C22 C30 1.500(5)
C63 H99 0.89(4)
C7 C6 1.365(5)
C7 H65 0.9300
C27 H68A 0.9600
C27 H68B 0.9600
C27 H68C 0.9600
C5 C6 1.424(6)
C5 C25 1.498(5)
C30 H74A 0.9600
C30 H74B 0.9600
C30 H74C 0.9600
C26 C6 1.512(5)
C26 H79A 0.9600
C26 H79B 0.9600
C26 H79C 0.9600
C29 H81A 0.9600
C29 H81B 0.9600
C29 H81C 0.9600
C25 H84A 0.9600
C25 H84B 0.9600
C25 H84C 0.9600
C99 H88 1.04(5)
